data_7010508
loop_
_publ_author_name
'Coapes, R. Benjamin'
'Souza, Fabio E. S.'
'Fox, Mark A.'
'Batsanov, Andrei S.'
'Goeta, Andr\'es E.'
'Yufit, Dimitrii S.'
'Leech, Michael A.'
'Howard, Judith A. K.'
'Scott, Andrew J.'
'Clegg, William'
'Marder, Todd B.'

_publ_section_title
;
 Phosphine promoted substituent redistribution reactions of
 B-chlorocatechol borane: molecular structures of ClBcat, BrBcat and
 L&#x00B7;ClBcat (cat&#x2005;=&#x2005;1,2-O2C6H4;
 L&#x2005;=&#x2005;PMe3, PEt3, PBut3, PCy3, NEt3)&#x2020;
;
_journal_issue 8
_journal_name_full 'Journal of the Chemical Society, Dalton Transactions'
_journal_page_first 1201
_journal_paper_doi 10.1039/b010025k
_journal_year 2001
_chemical_formula_sum 'C6 H4 B Br O2'
_chemical_formula_weight 198.81
_chemical_name_systematic
; 
2-bromo-1,3,2-benzodioxaborole 
;
_space_group_IT_number 15
_symmetry_cell_setting monoclinic
_symmetry_space_group_name_Hall '-C 2yc'
_symmetry_space_group_name_H-M 'C 1 2/c 1'
_atom_sites_solution_hydrogens difmap
_atom_sites_solution_primary direct
_atom_sites_solution_secondary difmap
_audit_creation_method SHELXL-97
_cell_angle_alpha 90.00
_cell_angle_beta 119.53(1)
_cell_angle_gamma 90.00
_cell_formula_units_Z 4
_cell_length_a 10.7250(4)
_cell_length_b 10.0682(4)
_cell_length_c 7.2078(3)
_cell_measurement_reflns_used 2574
_cell_measurement_temperature 120(2)
_cell_measurement_theta_max 29.9
_cell_measurement_theta_min 5.9
_cell_volume 677.20(8)
_computing_cell_refinement 'Bruker SMART'
_computing_data_collection 'Bruker SMART'
_computing_data_reduction 'Bruker SHELXTL'
_computing_molecular_graphics 'Bruker SHELXTL'
_computing_publication_material 'Bruker SHELXTL'
_computing_structure_refinement 'SHELXL-97 (Sheldrick, 1997)'
_computing_structure_solution 'SHELXS-97 (Sheldrick, 1990)'
_diffrn_ambient_temperature 120(2)
_diffrn_detector_area_resol_mean 8
_diffrn_measured_fraction_theta_full 0.928
_diffrn_measured_fraction_theta_max 0.928
_diffrn_measurement_device_type 'SMART 1K CCD area detector'
_diffrn_measurement_method '\w scans'
_diffrn_radiation_monochromator graphite
_diffrn_radiation_source 'fine-focus sealed tube'
_diffrn_radiation_type MoK\a
_diffrn_radiation_wavelength 0.71073
_diffrn_reflns_av_R_equivalents 0.0250
_diffrn_reflns_av_sigmaI/netI 0.0163
_diffrn_reflns_limit_h_max 14
_diffrn_reflns_limit_h_min -14
_diffrn_reflns_limit_k_max 13
_diffrn_reflns_limit_k_min -13
_diffrn_reflns_limit_l_max 7
_diffrn_reflns_limit_l_min -10
_diffrn_reflns_number 3032
_diffrn_reflns_theta_full 29.89
_diffrn_reflns_theta_max 29.89
_diffrn_reflns_theta_min 2.98
_diffrn_standards_decay_% 0
_exptl_absorpt_coefficient_mu 5.992
_exptl_absorpt_correction_T_max 0.3049
_exptl_absorpt_correction_T_min 0.1314
_exptl_absorpt_correction_type multi-scan
_exptl_absorpt_process_details 'SADABS (G.M.Sheldrick,1998)'
_exptl_crystal_colour colourless
_exptl_crystal_density_diffrn 1.950
_exptl_crystal_density_method 'not measured'
_exptl_crystal_description ellipsoid
_exptl_crystal_F_000 384
_exptl_crystal_size_max 0.57
_exptl_crystal_size_mid 0.34
_exptl_crystal_size_min 0.26
_refine_diff_density_max 0.953
_refine_diff_density_min -0.387
_refine_diff_density_rms 0.092
_refine_ls_extinction_method none
_refine_ls_goodness_of_fit_ref 1.044
_refine_ls_hydrogen_treatment refall
_refine_ls_matrix_type full
_refine_ls_number_parameters 55
_refine_ls_number_reflns 914
_refine_ls_number_restraints 0
_refine_ls_restrained_S_all 1.044
_refine_ls_R_factor_all 0.0255
_refine_ls_R_factor_gt 0.0243
_refine_ls_shift/su_max 0.001
_refine_ls_shift/su_mean 0.000
_refine_ls_structure_factor_coef Fsqd
_refine_ls_weighting_details 'calc w=1/[\s^2^(Fo^2^)+(0.0500P)^2^+0.0800P] where P=(Fo^2^+2Fc^2^)/3'
_refine_ls_weighting_scheme calc
_refine_ls_wR_factor_gt 0.0629
_refine_ls_wR_factor_ref 0.0637
_reflns_number_gt 880
_reflns_number_total 914
_reflns_threshold_expression I>2\s(I)
_cod_data_source_file b010025k.txt
_cod_data_source_block 2
_cod_original_cell_volume 677.2(2)
_cod_original_sg_symbol_H-M 'C 2/c'
_cod_database_code 7010508

loop_
_symmetry_equiv_pos_as_xyz
'x, y, z'
'x, -y, z+1/2'
'x+1/2, y+1/2, z'
'x+1/2, -y+1/2, z+1/2'
'-x, -y, -z'
'-x, y, -z-1/2'
'-x+1/2, -y+1/2, -z'
'-x+1/2, y+1/2, -z-1/2'

loop_
_atom_site_label
_atom_site_type_symbol
_atom_site_fract_x
_atom_site_fract_y
_atom_site_fract_z
_atom_site_U_iso_or_equiv
_atom_site_adp_type
_atom_site_occupancy
_atom_site_symmetry_multiplicity
_atom_site_calc_flag
_atom_site_refinement_flags
_atom_site_disorder_assembly
_atom_site_disorder_group
Br1 Br 0.5000 0.40782(2) 0.2500 0.02767(12) Uani 1 2 d S . .
O1 O 0.38426(12) 0.14451(13) 0.22262(18) 0.0219(2) Uani 1 1 d . . .
B1 B 0.5000 0.2193(3) 0.2500 0.0226(4) Uani 1 2 d S . .
C1 C 0.43026(16) 0.01363(17) 0.2339(2) 0.0200(3) Uani 1 1 d . . .
C2 C 0.3571(2) -0.10230(16) 0.2179(3) 0.0238(3) Uani 1 1 d . . .
C3 C 0.43032(18) -0.22054(18) 0.2352(3) 0.0259(3) Uani 1 1 d . . .
H2 H 0.266(3) -0.102(2) 0.195(5) 0.027(7) Uiso 1 1 d . . .
H3 H 0.382(3) -0.302(3) 0.226(5) 0.049(8) Uiso 1 1 d . . .

loop_
_atom_site_aniso_label
_atom_site_aniso_U_11
_atom_site_aniso_U_22
_atom_site_aniso_U_33
_atom_site_aniso_U_23
_atom_site_aniso_U_13
_atom_site_aniso_U_12
Br1 0.02871(17) 0.02257(15) 0.03602(17) 0.000 0.01925(12) 0.000
O1 0.0187(5) 0.0242(6) 0.0242(5) -0.0010(4) 0.0117(4) 0.0008(4)
B1 0.0215(11) 0.0249(11) 0.0233(10) 0.000 0.0124(9) 0.000
C1 0.0175(7) 0.0253(8) 0.0167(6) -0.0009(5) 0.0081(5) 0.0004(6)
C2 0.0204(8) 0.0286(9) 0.0208(7) -0.0021(5) 0.0089(6) -0.0035(5)
C3 0.0257(9) 0.0270(8) 0.0219(7) -0.0017(6) 0.0093(6) -0.0052(7)

loop_
_atom_type_symbol
_atom_type_description
_atom_type_scat_dispersion_real
_atom_type_scat_dispersion_imag
_atom_type_scat_source
C C 0.0033 0.0016 'International Tables Vol C Tables 4.2.6.8 and 6.1.1.4'
H H 0.0000 0.0000 'International Tables Vol C Tables 4.2.6.8 and 6.1.1.4'
B B 0.0013 0.0007 'International Tables Vol C Tables 4.2.6.8 and 6.1.1.4'
O O 0.0106 0.0060 'International Tables Vol C Tables 4.2.6.8 and 6.1.1.4'
Br Br -0.2901 2.4595 'International Tables Vol C Tables 4.2.6.8 and 6.1.1.4'

loop_
_geom_angle_atom_site_label_1
_geom_angle_atom_site_label_2
_geom_angle_atom_site_label_3
_geom_angle
_geom_angle_site_symmetry_1
_geom_angle_site_symmetry_3
_geom_angle_publ_flag
B1 O1 C1 103.87(14) . . ?
O1 B1 O1 113.9(2) . 6_656 ?
O1 B1 Br1 123.07(11) . . ?
C2 C1 O1 128.60(15) . . ?
C2 C1 C1 122.20(10) . 6_656 ?
O1 C1 C1 109.20(8) . 6_656 ?
C1 C2 C3 116.21(17) . . ?
C2 C3 C3 121.59(10) . 6_656 ?

loop_
_geom_bond_atom_site_label_1
_geom_bond_atom_site_label_2
_geom_bond_distance
_geom_bond_site_symmetry_2
_geom_bond_publ_flag
Br1 B1 1.898(3) . ?
O1 B1 1.3805(18) . ?
O1 C1 1.395(2) . ?
C1 C2 1.379(2) . ?
C1 C1 1.396(3) 6_656 ?
C2 C3 1.398(3) . ?
C3 C3 1.402(4) 6_656 ?
